data_7117543
loop_
_publ_author_name
'L. H. Blair'
'A. Colakel'
'R. M. Vrcelj'
'I. Sinclair'
'S. J. Coles'

_publ_section_title
;
 Metal-organic fireworks: MOFs as integrated structural scaffolds for
 pyrotechnic materials
;
_journal_name_full Chem.Commun.
_journal_page_first 12185
_journal_paper_doi 10.1039/C5cc04174K
_journal_volume 51
_journal_year 2015
_chemical_formula_moiety '0.25(C32 F16 O16 Rb4)'
_chemical_formula_sum 'C8 F4 O4 Rb'
_chemical_formula_weight 321.55
_chemical_name_systematic
;
 ?
;
_space_group_crystal_system monoclinic
_space_group_IT_number 15
_space_group_name_Hall '-I 2ya'
_space_group_name_H-M_alt 'I 1 2/a 1'
_symmetry_space_group_name_Hall '-I 2ya'
_symmetry_space_group_name_H-M 'I 1 2/a 1'
_atom_sites_solution_hydrogens .
_atom_sites_solution_primary iterative
_audit_creation_date 2014-09-22
_audit_creation_method
;
Olex2 1.2
(compiled 2014.09.19 svn.r3010 for OlexSys, GUI svn.r4874)
;
_audit_update_record
;
2015-01-30 deposited with the CCDC.
2015-06-23 downloaded from the CCDC.
;
_cell_angle_alpha 90
_cell_angle_beta 110.340(5)
_cell_angle_gamma 90
_cell_formula_units_Z 4
_cell_length_a 9.2821(7)
_cell_length_b 9.7189(7)
_cell_length_c 10.9837(8)
_cell_measurement_reflns_used 0
_cell_measurement_temperature 293
_cell_measurement_theta_max 27.5
_cell_measurement_theta_min 3.1
_cell_volume 929.08(12)
_computing_cell_refinement 'CrystalClear-SM Expert 3.1 b27 (Rigaku, 2013)'
_computing_data_collection 'CrystalClear-SM Expert 3.1 b27 (Rigaku, 2013)'
_computing_data_reduction 'CrystalClear-SM Expert 3.1 b27 (Rigaku, 2013)'
_computing_molecular_graphics 'Olex2 (Dolomanov et al., 2009)'
_computing_publication_material 'Olex2 (Dolomanov et al., 2009)'
_computing_structure_refinement 'ShelXL (Sheldrick, 2008)'
_computing_structure_solution
;
Superflip (Palatinus & Chapuis, 2007;Palatinus & van der Lee, 2008;
Palatinus et al., 2012)
;
_diffrn_ambient_temperature 293
_diffrn_detector 'CCD area detector'
_diffrn_detector_area_resol_mean 28.5714
_diffrn_detector_type 'Rigaku HG Saturn724+ (2x2 bin mode)'
_diffrn_measured_fraction_theta_full 0.998
_diffrn_measured_fraction_theta_max 0.998
_diffrn_measurement_details
;
scan:
    Number of images: 180
               Slice: -107.0000 - 73.0000
         Image width: 1.0000
            Exp time: 10.0000
       Rotation axis: Omega
               Omega: 0.0000
               Kappa: 0.0000
                 Phi: -120.0000
                 XTD: 45.5059
              2theta: -16.7138
scan:
    Number of images: 84
               Slice: -62.0000 - 22.0000
         Image width: 1.0000
            Exp time: 10.0000
       Rotation axis: Omega
               Omega: 0.0000
               Kappa: -72.0000
                 Phi: 0.0000
                 XTD: 45.5059
              2theta: -16.7138
scan:
    Number of images: 71
               Slice: -49.0000 - 22.0000
         Image width: 1.0000
            Exp time: 10.0000
       Rotation axis: Omega
               Omega: 0.0000
               Kappa: -72.0000
                 Phi: -180.0000
                 XTD: 45.5059
              2theta: -16.7138
scan:
    Number of images: 98
               Slice: -25.0000 - 73.0000
         Image width: 1.0000
            Exp time: 10.0000
       Rotation axis: Omega
               Omega: 0.0000
               Kappa: 72.0000
                 Phi: 120.0000
                 XTD: 45.5059
              2theta: -16.7138
scan:
    Number of images: 15
               Slice: -31.0000 - -16.0000
         Image width: 1.0000
            Exp time: 10.0000
       Rotation axis: Omega
               Omega: 0.0000
               Kappa: 72.0000
                 Phi: -60.0000
                 XTD: 45.5059
              2theta: -16.7138
scan:
    Number of images: 104
               Slice: -31.0000 - 73.0000
         Image width: 1.0000
            Exp time: 10.0000
       Rotation axis: Omega
               Omega: 0.0000
               Kappa: 72.0000
                 Phi: -150.0000
                 XTD: 45.5059
              2theta: -16.7138
scan:
    Number of images: 16
               Slice: -68.0000 - -52.0000
         Image width: 1.0000
            Exp time: 10.0000
       Rotation axis: Omega
               Omega: 0.0000
               Kappa: -72.0000
                 Phi: 90.0000
                 XTD: 45.5059
              2theta: -16.7138
;
_diffrn_measurement_device 'four-circle \k diffractometer'
_diffrn_measurement_device_type 'Rigaku Saturn724+ (2x2 bin mode)'
_diffrn_measurement_method 'profile data from \w-scans'
_diffrn_measurement_specimen_support 'MiTeGen MicroMesh'
_diffrn_orient_matrix_type d*Trek
_diffrn_orient_matrix_UB_11 0.008087
_diffrn_orient_matrix_UB_12 0.089357
_diffrn_orient_matrix_UB_13 -0.037122
_diffrn_orient_matrix_UB_21 -0.086514
_diffrn_orient_matrix_UB_22 -0.014510
_diffrn_orient_matrix_UB_23 -0.053774
_diffrn_orient_matrix_UB_31 -0.052863
_diffrn_orient_matrix_UB_32 0.091924
_diffrn_orient_matrix_UB_33 0.060244
_diffrn_radiation_collimation 0.3
_diffrn_radiation_monochromator 'Confocal mirrors, VHF Varimax'
_diffrn_radiation_probe x-ray
_diffrn_radiation_type MoK\a
_diffrn_radiation_wavelength 0.71075
_diffrn_reflns_av_R_equivalents 0.0665
_diffrn_reflns_av_unetI/netI 0.0321
_diffrn_reflns_laue_measured_fraction_full 0.998
_diffrn_reflns_laue_measured_fraction_max 0.998
_diffrn_reflns_limit_h_max 11
_diffrn_reflns_limit_h_min -9
_diffrn_reflns_limit_k_max 12
_diffrn_reflns_limit_k_min -12
_diffrn_reflns_limit_l_max 14
_diffrn_reflns_limit_l_min -14
_diffrn_reflns_number 5406
_diffrn_reflns_point_group_measured_fraction_full 0.998
_diffrn_reflns_point_group_measured_fraction_max 0.998
_diffrn_reflns_theta_full 25.242
_diffrn_reflns_theta_max 27.313
_diffrn_reflns_theta_min 3.142
_diffrn_source 'Rotating Anode'
_diffrn_source_current 55.0
_diffrn_source_power 2.475
_diffrn_source_target Mo
_diffrn_source_type 'Rotating Anode'
_diffrn_source_voltage 45.0
_exptl_absorpt_coefficient_mu 5.394
_exptl_absorpt_correction_T_max 1.000
_exptl_absorpt_correction_T_min 0.661
_exptl_absorpt_correction_type multi-scan
_exptl_absorpt_process_details 'CrystalClear-SM Expert 3.1 b27 (Rigaku, 2013)'
_exptl_crystal_colour colourless
_exptl_crystal_colour_primary colourless
_exptl_crystal_density_diffrn 2.299
_exptl_crystal_description Block
_exptl_crystal_F_000 612
_exptl_crystal_size_max 0.1
_exptl_crystal_size_mid 0.05
_exptl_crystal_size_min 0.04
_refine_diff_density_max 3.634
_refine_diff_density_min -0.627
_refine_diff_density_rms 0.329
_refine_ls_extinction_coef .
_refine_ls_extinction_method none
_refine_ls_goodness_of_fit_ref 1.098
_refine_ls_hydrogen_treatment undef
_refine_ls_matrix_type full
_refine_ls_number_parameters 78
_refine_ls_number_reflns 1045
_refine_ls_number_restraints 0
_refine_ls_restrained_S_all 1.098
_refine_ls_R_factor_all 0.0837
_refine_ls_R_factor_gt 0.0802
_refine_ls_shift/su_max 0.000
_refine_ls_shift/su_mean 0.000
_refine_ls_structure_factor_coef Fsqd
_refine_ls_weighting_details 'w=1/[\s^2^(Fo^2^)+(0.1526P)^2^] where P=(Fo^2^+2Fc^2^)/3'
_refine_ls_weighting_scheme calc
_refine_ls_wR_factor_gt 0.1850
_refine_ls_wR_factor_ref 0.1900
_reflns_Friedel_coverage 0.000
_reflns_friedel_fraction_full .
_reflns_friedel_fraction_max .
_reflns_number_gt 948
_reflns_number_total 1045
_reflns_threshold_expression 'I > 2\s(I)'
_cod_data_source_file c5cc04174k2.cif
_cod_data_source_block rb_fbdc_2
_cod_depositor_comments
;
The following automatic conversions were performed:

'_exptl_absorpt_correction_type' value 'Multi-scan' changed to
'multi-scan' according to the built-in table from CIF Core dictionary
named 'cif_core.dic' version 2.4.1 from 2010-06-29.

Automatic conversion script
Id: cif_fix_values 3392 2015-05-12 13:50:21Z andrius 
;
_cod_database_code 7117543
_shelxl_version_number 2013-3
_shelx_space_group_comment
;
The symmetry employed for this shelxl refinement is uniquely defined
by the following loop, which should always be used as a source of
symmetry information in preference to the above space-group names.
They are only intended as comments.
;
_olex2_refinement_description
;
;
_olex2_exptl_crystal_mounting_method Grease
_olex2_submission_special_instructions 'No special instructions were received'

loop_
_space_group_symop_operation_xyz
'x, y, z'
'-x+1/2, y, -z'
'x+1/2, y+1/2, z+1/2'
'-x+1, y+1/2, -z+1/2'
'-x, -y, -z'
'x-1/2, -y, z'
'-x+1/2, -y+1/2, -z+1/2'
'x, -y+1/2, z+1/2'

loop_
_atom_site_label
_atom_site_type_symbol
_atom_site_fract_x
_atom_site_fract_y
_atom_site_fract_z
_atom_site_U_iso_or_equiv
_atom_site_adp_type
_atom_site_occupancy
_atom_site_site_symmetry_order
_atom_site_calc_flag
_atom_site_refinement_flags_posn
_atom_site_refinement_flags_adp
_atom_site_refinement_flags_occupancy
_atom_site_disorder_assembly
_atom_site_disorder_group
C1 C 0.3947(5) 0.6061(4) 0.7073(4) 0.0349(9) Uani 1 1 d . . . . .
C2 C 0.4537(6) 0.5510(5) 0.6025(5) 0.0336(9) Uani 1 1 d . . . . .
C3 C 0.5180(5) 0.6376(4) 0.5331(4) 0.0349(9) Uani 1 1 d . . . . .
C4 C 0.5619(5) 0.5886(5) 0.4323(4) 0.0345(9) Uani 1 1 d . . . . .
O1 O 0.3062(4) 0.7128(4) 0.6694(3) 0.0424(8) Uani 1 1 d . . . . .
O2 O 0.0698(6) 0.9518(4) 0.6868(4) 0.0481(10) Uani 1 1 d . . . . .
F1 F 0.5400(4) 0.7723(3) 0.5637(3) 0.0462(7) Uani 1 1 d . . . . .
F2 F 0.6279(3) 0.6769(3) 0.3728(3) 0.0433(7) Uani 1 1 d . . . . .
Rb1 Rb 0.2500 0.96969(6) 0.5000 0.0457(4) Uani 1 2 d S T P . .

loop_
_atom_site_aniso_label
_atom_site_aniso_U_11
_atom_site_aniso_U_22
_atom_site_aniso_U_33
_atom_site_aniso_U_23
_atom_site_aniso_U_13
_atom_site_aniso_U_12
C1 0.032(2) 0.035(2) 0.044(2) -0.0020(17) 0.0214(16) 0.0042(17)
C2 0.032(2) 0.034(2) 0.041(2) -0.0006(16) 0.0196(17) 0.0062(16)
C3 0.037(2) 0.0289(18) 0.046(2) -0.0013(16) 0.0230(17) 0.0050(16)
C4 0.032(2) 0.034(2) 0.045(2) 0.0026(17) 0.0226(17) 0.0037(16)
O1 0.0429(18) 0.0469(18) 0.0462(17) 0.0028(13) 0.0266(14) 0.0158(14)
O2 0.061(3) 0.0454(19) 0.048(2) 0.0039(14) 0.0308(18) 0.0134(16)
F1 0.0581(19) 0.0310(13) 0.0621(17) -0.0066(11) 0.0368(15) -0.0007(11)
F2 0.0471(16) 0.0386(14) 0.0568(16) 0.0030(12) 0.0341(13) -0.0004(11)
Rb1 0.0441(5) 0.0465(5) 0.0538(5) 0.000 0.0264(4) 0.000

loop_
_atom_type_symbol
_atom_type_description
_atom_type_scat_dispersion_real
_atom_type_scat_dispersion_imag
_atom_type_scat_source
C C 0.0033 0.0016 'International Tables Vol C Tables 4.2.6.8 and 6.1.1.4'
F F 0.0171 0.0103 'International Tables Vol C Tables 4.2.6.8 and 6.1.1.4'
O O 0.0106 0.0060 'International Tables Vol C Tables 4.2.6.8 and 6.1.1.4'
Rb Rb -0.9393 2.9676 'International Tables Vol C Tables 4.2.6.8 and 6.1.1.4'

loop_
_geom_angle_atom_site_label_1
_geom_angle_atom_site_label_2
_geom_angle_atom_site_label_3
_geom_angle
_geom_angle_site_symmetry_1
_geom_angle_site_symmetry_3
O1 C1 C2 112.9(4) . .
O2 C1 C2 120.2(4) 7_566 .
O2 C1 O1 126.9(4) 7_566 .
C3 C2 C1 122.0(4) . .
C3 C2 C4 117.1(4) . 5_666
C4 C2 C1 120.8(4) 5_666 .
C4 C3 C2 121.7(4) . .
F1 C3 C2 120.3(4) . .
F1 C3 C4 118.0(4) . .
C3 C4 C2 121.1(4) . 5_666
F2 C4 C2 120.3(4) . 5_666
F2 C4 C3 118.5(4) . .
C1 O1 Rb1 143.6(3) . .
C1 O2 Rb1 128.8(3) 7_566 5_576
C1 O2 Rb1 129.0(3) 7_566 .
Rb1 O2 Rb1 99.48(11) 5_576 .
C3 F1 Rb1 119.2(3) . .
C3 F1 Rb1 135.5(2) . 5_676
Rb1 F1 Rb1 90.68(7) . 5_676
O1 Rb1 O1 70.02(13) 2_556 .
O1 Rb1 O2 122.24(11) 2_556 6_675
O1 Rb1 O2 110.14(10) 2_556 .
O1 Rb1 O2 82.81(10) 2_556 5_576
O1 Rb1 O2 64.09(9) 2_556 2_556
O1 Rb1 O2 82.81(10) . 6_675
O1 Rb1 O2 64.09(9) . .
O1 Rb1 O2 110.14(10) . 2_556
O1 Rb1 O2 122.24(11) . 5_576
O1 Rb1 F1 54.51(8) 2_556 2_556
O1 Rb1 F1 137.91(9) . 5_676
O1 Rb1 F1 54.51(8) . .
O1 Rb1 F1 117.90(8) 2_556 5_676
O1 Rb1 F1 117.90(8) . 6_575
O1 Rb1 F1 137.91(9) 2_556 6_575
O1 Rb1 F1 65.92(9) . 2_556
O1 Rb1 F1 65.92(9) 2_556 .
O1 Rb1 Rb1 93.57(6) . 5_576
O1 Rb1 Rb1 93.57(6) 2_556 5_676
O1 Rb1 Rb1 98.28(7) 2_556 5_576
O1 Rb1 Rb1 98.28(7) . 5_676
O2 Rb1 O2 80.52(11) 5_576 .
O2 Rb1 O2 101.13(12) 6_675 .
O2 Rb1 O2 151.14(15) 6_675 5_576
O2 Rb1 O2 101.13(12) 5_576 2_556
O2 Rb1 O2 173.51(14) 2_556 .
O2 Rb1 O2 80.51(12) 6_675 2_556
O2 Rb1 F1 99.81(10) 6_675 6_575
O2 Rb1 F1 131.66(9) 2_556 6_575
O2 Rb1 F1 59.76(10) 2_556 .
O2 Rb1 F1 131.66(9) . 5_676
O2 Rb1 F1 99.81(10) 5_576 5_676
O2 Rb1 F1 115.81(9) 2_556 2_556
O2 Rb1 F1 56.85(9) 6_675 .
O2 Rb1 F1 57.42(9) 5_576 6_575
O2 Rb1 F1 57.42(9) 6_675 5_676
O2 Rb1 F1 56.85(9) 5_576 2_556
O2 Rb1 F1 147.95(9) 6_675 2_556
O2 Rb1 F1 59.76(10) . 2_556
O2 Rb1 F1 115.81(9) . .
O2 Rb1 F1 54.47(8) . 6_575
O2 Rb1 F1 54.47(8) 2_556 5_676
O2 Rb1 F1 147.95(9) 5_576 .
O2 Rb1 Rb1 40.33(8) 6_675 5_676
O2 Rb1 Rb1 40.19(8) 2_556 5_676
O2 Rb1 Rb1 134.39(8) 6_675 5_576
O2 Rb1 Rb1 40.33(8) 5_576 5_576
O2 Rb1 Rb1 141.10(9) . 5_676
O2 Rb1 Rb1 40.19(8) . 5_576
O2 Rb1 Rb1 141.10(9) 2_556 5_576
O2 Rb1 Rb1 134.39(8) 5_576 5_676
F1 Rb1 F1 89.32(7) 2_556 6_575
F1 Rb1 F1 154.60(10) . 6_575
F1 Rb1 F1 105.77(11) 2_556 .
F1 Rb1 F1 154.60(10) 2_556 5_676
F1 Rb1 F1 84.76(10) 5_676 6_575
F1 Rb1 F1 89.32(7) . 5_676
F1 Rb1 Rb1 123.20(6) 6_575 5_676
F1 Rb1 Rb1 123.20(5) 5_676 5_576
F1 Rb1 Rb1 46.52(5) . 5_676
F1 Rb1 Rb1 46.52(5) 2_556 5_576
F1 Rb1 Rb1 42.80(5) 5_676 5_676
F1 Rb1 Rb1 147.16(6) 2_556 5_676
F1 Rb1 Rb1 42.81(5) 6_575 5_576
F1 Rb1 Rb1 147.16(6) . 5_576
Rb1 Rb1 Rb1 165.53(3) 5_676 5_576

loop_
_geom_bond_atom_site_label_1
_geom_bond_atom_site_label_2
_geom_bond_distance
_geom_bond_site_symmetry_2
C1 C2 1.533(6) .
C1 O1 1.298(5) .
C1 O2 1.230(6) 7_566
C2 C3 1.401(6) .
C2 C4 1.403(6) 5_666
C3 C4 1.390(6) .
C3 F1 1.349(5) .
C4 C2 1.403(6) 5_666
C4 F2 1.348(5) .
O1 Rb1 3.049(3) .
O2 C1 1.230(6) 7_566
O2 Rb1 3.061(5) 5_576
O2 Rb1 3.070(4) .
F1 Rb1 3.179(3) .
F1 Rb1 3.395(3) 5_676
Rb1 O1 3.049(3) 2_556
Rb1 O2 3.061(5) 6_675
Rb1 O2 3.061(5) 5_576
Rb1 O2 3.070(4) 2_556
Rb1 F1 3.179(3) 2_556
Rb1 F1 3.395(3) 5_676
Rb1 F1 3.395(3) 6_575
Rb1 Rb1 4.6783(4) 5_676
Rb1 Rb1 4.6783(4) 5_576

loop_
_geom_torsion_atom_site_label_1
_geom_torsion_atom_site_label_2
_geom_torsion_atom_site_label_3
_geom_torsion_atom_site_label_4
_geom_torsion
_geom_torsion_site_symmetry_1
_geom_torsion_site_symmetry_2
_geom_torsion_site_symmetry_3
_geom_torsion_site_symmetry_4
C1 C2 C3 C4 -175.7(4) . . . .
C1 C2 C3 F1 4.8(7) . . . .
C2 C1 O1 Rb1 -33.6(6) . . . .
C2 C3 C4 C2 -1.3(7) . . . 5_666
C2 C3 C4 F2 -177.7(4) . . . .
C2 C3 F1 Rb1 -70.5(5) . . . .
C2 C3 F1 Rb1 163.5(3) . . . 5_676
C4 C2 C3 C4 1.3(7) 5_666 . . .
C4 C2 C3 F1 -178.3(4) 5_666 . . .
C4 C3 F1 Rb1 -16.0(6) . . . 5_676
C4 C3 F1 Rb1 110.0(4) . . . .
O1 C1 C2 C3 48.4(6) . . . .
O1 C1 C2 C4 -128.4(5) . . . 5_666
O2 C1 C2 C3 -132.9(5) 7_566 . . .
O2 C1 C2 C4 50.3(6) 7_566 . . 5_666
O2 C1 O1 Rb1 147.8(4) 7_566 . . .
F1 C3 C4 C2 178.2(4) . . . 5_666
F1 C3 C4 F2 1.8(6) . . . .
